data_7021088
loop_
_publ_author_name
'Less, Robert J.'
'Simmonds, Hayley R.'
'Dane, Sarah B. J.'
'Wright, Dominic S.'

_publ_section_title
;
 Stoichiometric and catalytic reactions of LiAlH4 with Me2NHBH3.
;
_journal_issue 18
_journal_name_full 'Dalton transactions (Cambridge, England : 2003)'
_journal_page_first 6337
_journal_page_last 6343
_journal_paper_doi 10.1039/c2dt32569a
_journal_volume 42
_journal_year 2013
_chemical_formula_moiety 'C6 H24 Al3 N3'
_chemical_formula_sum 'C6 H24 Al3 N3'
_chemical_formula_weight 219.22
_chemical_name_systematic
;
?
;
_space_group_IT_number 14
_symmetry_cell_setting monoclinic
_symmetry_space_group_name_Hall '-P 2ybc'
_symmetry_space_group_name_H-M 'P 1 21/c 1'
_atom_sites_solution_hydrogens geom
_atom_sites_solution_primary direct
_atom_sites_solution_secondary difmap
_audit_creation_method SHELXL-97
_cell_angle_alpha 90.00
_cell_angle_beta 93.212(1)
_cell_angle_gamma 90.00
_cell_formula_units_Z 4
_cell_length_a 6.5108(2)
_cell_length_b 8.7748(2)
_cell_length_c 25.5084(6)
_cell_measurement_reflns_used 14500
_cell_measurement_temperature 180(2)
_cell_measurement_theta_max 32.03
_cell_measurement_theta_min 1.00
_cell_volume 1455.03(7)
_computing_cell_refinement 'HKL Scalepack (Otwinowski & Minor 1997)'
_computing_data_collection 'Collect (Nonius B.V. 1998)'
_computing_data_reduction
;
HKL Denzo and Scalepack (Otwinowski & Minor 1997)
;
_computing_publication_material 'SHELXL-97 (Sheldrick 1997)'
_computing_structure_refinement 'SHELXL-97 (Sheldrick 1997)'
_computing_structure_solution 'SIR-92 (Altomare et al. 1994)'
_diffrn_ambient_temperature 180(2)
_diffrn_measured_fraction_theta_full 0.952
_diffrn_measured_fraction_theta_max 0.952
_diffrn_measurement_device_type 'Nonius Kappa CCD'
_diffrn_measurement_method 'Thin slice \w and \f scans'
_diffrn_radiation_source 'fine-focus sealed tube'
_diffrn_radiation_type MoK\a
_diffrn_radiation_wavelength 0.71073
_diffrn_reflns_av_R_equivalents 0.0399
_diffrn_reflns_av_sigmaI/netI 0.0662
_diffrn_reflns_limit_h_max 9
_diffrn_reflns_limit_h_min -9
_diffrn_reflns_limit_k_max 13
_diffrn_reflns_limit_k_min -11
_diffrn_reflns_limit_l_max 38
_diffrn_reflns_limit_l_min -37
_diffrn_reflns_number 11098
_diffrn_reflns_theta_full 32.02
_diffrn_reflns_theta_max 32.02
_diffrn_reflns_theta_min 3.90
_exptl_absorpt_coefficient_mu 0.228
_exptl_absorpt_correction_T_max 0.951
_exptl_absorpt_correction_T_min 0.755
_exptl_absorpt_correction_type multi-scan
_exptl_absorpt_process_details
;
multi-scan from symmetry-related measurements
Sortav (Blessing 1995)
;
_exptl_crystal_colour colourless
_exptl_crystal_density_diffrn 1.001
_exptl_crystal_density_method 'not measured'
_exptl_crystal_description block
_exptl_crystal_F_000 480
_exptl_crystal_size_max 0.46
_exptl_crystal_size_mid 0.23
_exptl_crystal_size_min 0.18
_refine_diff_density_max 0.230
_refine_diff_density_min -0.195
_refine_diff_density_rms 0.044
_refine_ls_extinction_method none
_refine_ls_goodness_of_fit_ref 0.892
_refine_ls_hydrogen_treatment mixed
_refine_ls_matrix_type full
_refine_ls_number_parameters 135
_refine_ls_number_reflns 4821
_refine_ls_number_restraints 0
_refine_ls_restrained_S_all 0.892
_refine_ls_R_factor_all 0.0527
_refine_ls_R_factor_gt 0.0294
_refine_ls_shift/su_max 0.002
_refine_ls_shift/su_mean 0.000
_refine_ls_structure_factor_coef Fsqd
_refine_ls_weighting_details 'calc w=1/[\s^2^(Fo^2^)+(0.0386P)^2^+0.0000P] where P=(Fo^2^+2Fc^2^)/3'
_refine_ls_weighting_scheme calc
_refine_ls_wR_factor_gt 0.0797
_refine_ls_wR_factor_ref 0.0820
_reflns_number_gt 2774
_reflns_number_total 4821
_reflns_threshold_expression >2sigma(I)
_cod_data_source_file c2dt32569a.txt
_cod_data_source_block dw1251
_cod_original_sg_symbol_H-M P2(1)/c
_cod_database_code 7021088

loop_
_symmetry_equiv_pos_as_xyz
'x, y, z'
'-x, y+1/2, -z+1/2'
'-x, -y, -z'
'x, -y-1/2, z-1/2'

loop_
_atom_site_label
_atom_site_type_symbol
_atom_site_fract_x
_atom_site_fract_y
_atom_site_fract_z
_atom_site_U_iso_or_equiv
_atom_site_adp_type
_atom_site_occupancy
_atom_site_symmetry_multiplicity
_atom_site_calc_flag
_atom_site_refinement_flags
Al1 Al 0.38016(5) 0.07811(4) 0.576488(13) 0.03312(9) Uani 1 1 d .
H11 H 0.6012(16) 0.1073(14) 0.5867(4) 0.0555(15) Uiso 1 1 d .
H12 H 0.3190(16) -0.0535(13) 0.5407(5) 0.0555(15) Uiso 1 1 d .
Al2 Al 0.27217(5) 0.43496(4) 0.598655(13) 0.03547(10) Uani 1 1 d .
H21 H 0.4987(16) 0.4772(13) 0.6054(5) 0.0555(15) Uiso 1 1 d .
H22 H 0.1208(17) 0.5616(13) 0.5807(5) 0.0555(15) Uiso 1 1 d .
Al3 Al 0.30773(5) 0.18949(4) 0.695970(12) 0.03515(10) Uani 1 1 d .
H31 H 0.1877(17) 0.1375(14) 0.7421(4) 0.0555(15) Uiso 1 1 d .
H32 H 0.5306(16) 0.2264(14) 0.7033(4) 0.0555(15) Uiso 1 1 d .
N1 N 0.28070(12) 0.02614(10) 0.64471(3) 0.0333(2) Uani 1 1 d .
N2 N 0.24605(12) 0.26286(10) 0.55110(3) 0.0321(2) Uani 1 1 d .
N3 N 0.18038(12) 0.37142(11) 0.66619(3) 0.0330(2) Uani 1 1 d .
C1 C 0.07001(17) -0.04300(14) 0.64084(5) 0.0452(3) Uani 1 1 d .
H1A H 0.0686 -0.1300 0.6167 0.0560(9) Uiso 1 1 calc R
H1B H -0.0299 0.0333 0.6276 0.0560(9) Uiso 1 1 calc R
H1C H 0.0335 -0.0775 0.6756 0.0560(9) Uiso 1 1 calc R
C2 C 0.42347(18) -0.09682(14) 0.66493(5) 0.0485(3) Uani 1 1 d .
H2A H 0.4205 -0.1816 0.6399 0.0560(9) Uiso 1 1 calc R
H2B H 0.3798 -0.1331 0.6989 0.0560(9) Uiso 1 1 calc R
H2C H 0.5636 -0.0563 0.6692 0.0560(9) Uiso 1 1 calc R
C3 C 0.35888(18) 0.30819(15) 0.50390(4) 0.0473(3) Uani 1 1 d .
H3A H 0.2943 0.3990 0.4879 0.0560(9) Uiso 1 1 calc R
H3B H 0.3535 0.2245 0.4784 0.0560(9) Uiso 1 1 calc R
H3C H 0.5026 0.3306 0.5146 0.0560(9) Uiso 1 1 calc R
C4 C 0.02814(16) 0.23456(14) 0.53209(4) 0.0434(3) Uani 1 1 d .
H4A H -0.0303 0.3281 0.5164 0.0560(9) Uiso 1 1 calc R
H4B H -0.0521 0.2037 0.5617 0.0560(9) Uiso 1 1 calc R
H4C H 0.0239 0.1534 0.5057 0.0560(9) Uiso 1 1 calc R
C5 C -0.04959(15) 0.36414(16) 0.66680(5) 0.0485(3) Uani 1 1 d .
H5A H -0.0892 0.3409 0.7024 0.0560(9) Uiso 1 1 calc R
H5B H -0.1015 0.2842 0.6427 0.0560(9) Uiso 1 1 calc R
H5C H -0.1084 0.4625 0.6556 0.0560(9) Uiso 1 1 calc R
C6 C 0.24833(18) 0.49699(14) 0.70347(5) 0.0457(3) Uani 1 1 d .
H6A H 0.2073 0.4722 0.7388 0.0560(9) Uiso 1 1 calc R
H6B H 0.1837 0.5930 0.6919 0.0560(9) Uiso 1 1 calc R
H6C H 0.3983 0.5075 0.7039 0.0560(9) Uiso 1 1 calc R

loop_
_atom_site_aniso_label
_atom_site_aniso_U_11
_atom_site_aniso_U_22
_atom_site_aniso_U_33
_atom_site_aniso_U_23
_atom_site_aniso_U_13
_atom_site_aniso_U_12
Al1 0.03095(16) 0.03355(19) 0.03464(18) -0.00074(14) -0.00028(13) -0.00130(14)
Al2 0.04119(18) 0.03059(19) 0.03415(18) 0.00339(14) -0.00226(14) -0.00435(14)
Al3 0.03752(18) 0.0384(2) 0.02909(17) 0.00410(15) -0.00175(13) -0.00617(14)
N1 0.0307(4) 0.0294(5) 0.0393(5) 0.0053(4) -0.0027(4) -0.0034(4)
N2 0.0306(4) 0.0365(5) 0.0288(4) 0.0040(4) -0.0017(3) -0.0049(4)
N3 0.0309(4) 0.0340(5) 0.0340(5) -0.0041(4) 0.0001(4) -0.0026(4)
C1 0.0431(6) 0.0417(7) 0.0508(7) 0.0023(6) 0.0032(5) -0.0151(5)
C2 0.0540(7) 0.0377(7) 0.0525(8) 0.0117(6) -0.0085(6) 0.0013(6)
C3 0.0563(7) 0.0503(8) 0.0359(6) 0.0056(6) 0.0086(5) -0.0036(6)
C4 0.0392(6) 0.0464(7) 0.0426(6) 0.0027(6) -0.0143(5) -0.0035(5)
C5 0.0311(6) 0.0599(8) 0.0549(8) -0.0072(7) 0.0064(5) 0.0008(6)
C6 0.0525(7) 0.0415(7) 0.0426(7) -0.0105(6) -0.0016(5) -0.0049(6)

loop_
_atom_type_symbol
_atom_type_description
_atom_type_scat_dispersion_real
_atom_type_scat_dispersion_imag
_atom_type_scat_source
C C 0.0033 0.0016 'International Tables Vol C Tables 4.2.6.8 and 6.1.1.4'
H H 0.0000 0.0000 'International Tables Vol C Tables 4.2.6.8 and 6.1.1.4'
N N 0.0061 0.0033 'International Tables Vol C Tables 4.2.6.8 and 6.1.1.4'
Al Al 0.0645 0.0514 'International Tables Vol C Tables 4.2.6.8 and 6.1.1.4'

loop_
_geom_angle_atom_site_label_1
_geom_angle_atom_site_label_2
_geom_angle_atom_site_label_3
_geom_angle
N2 Al1 N1 109.22(4)
N2 Al1 H11 109.4(5)
N1 Al1 H11 104.7(4)
N2 Al1 H12 109.8(4)
N1 Al1 H12 105.8(5)
H11 Al1 H12 117.5(7)
N3 Al2 N2 108.16(4)
N3 Al2 H21 108.4(5)
N2 Al2 H21 108.1(5)
N3 Al2 H22 104.4(5)
N2 Al2 H22 110.1(4)
H21 Al2 H22 117.3(6)
N3 Al3 N1 108.91(4)
N3 Al3 H31 108.9(5)
N1 Al3 H31 105.6(5)
N3 Al3 H32 105.3(5)
N1 Al3 H32 107.2(4)
H31 Al3 H32 120.6(6)
C2 N1 C1 106.23(9)
C2 N1 Al3 105.60(6)
C1 N1 Al3 113.04(7)
C2 N1 Al1 104.24(7)
C1 N1 Al1 112.68(6)
Al3 N1 Al1 114.04(5)
C4 N2 C3 106.41(8)
C4 N2 Al1 111.82(7)
C3 N2 Al1 105.00(7)
C4 N2 Al2 112.39(7)
C3 N2 Al2 105.44(7)
Al1 N2 Al2 114.90(4)
C5 N3 C6 106.43(9)
C5 N3 Al3 111.53(7)
C6 N3 Al3 104.57(6)
C5 N3 Al2 112.30(6)
C6 N3 Al2 104.87(7)
Al3 N3 Al2 116.11(5)
N1 C1 H1A 109.5
N1 C1 H1B 109.5
H1A C1 H1B 109.5
N1 C1 H1C 109.5
H1A C1 H1C 109.5
H1B C1 H1C 109.5
N1 C2 H2A 109.5
N1 C2 H2B 109.5
H2A C2 H2B 109.5
N1 C2 H2C 109.5
H2A C2 H2C 109.5
H2B C2 H2C 109.5
N2 C3 H3A 109.5
N2 C3 H3B 109.5
H3A C3 H3B 109.5
N2 C3 H3C 109.5
H3A C3 H3C 109.5
H3B C3 H3C 109.5
N2 C4 H4A 109.5
N2 C4 H4B 109.5
H4A C4 H4B 109.5
N2 C4 H4C 109.5
H4A C4 H4C 109.5
H4B C4 H4C 109.5
N3 C5 H5A 109.5
N3 C5 H5B 109.5
H5A C5 H5B 109.5
N3 C5 H5C 109.5
H5A C5 H5C 109.5
H5B C5 H5C 109.5
N3 C6 H6A 109.5
N3 C6 H6B 109.5
H6A C6 H6B 109.5
N3 C6 H6C 109.5
H6A C6 H6C 109.5
H6B C6 H6C 109.5

loop_
_geom_bond_atom_site_label_1
_geom_bond_atom_site_label_2
_geom_bond_distance
Al1 N2 1.9356(9)
Al1 N1 1.9446(10)
Al1 H11 1.471(11)
Al1 H12 1.512(11)
Al2 N3 1.9367(10)
Al2 N2 1.9385(9)
Al2 H21 1.521(11)
Al2 H22 1.538(11)
Al3 N3 1.9346(10)
Al3 N1 1.9415(10)
Al3 H31 1.519(12)
Al3 H32 1.488(11)
N1 C2 1.4969(13)
N1 C1 1.4982(13)
N2 C4 1.4942(12)
N2 C3 1.4989(13)
N3 C5 1.4996(13)
N3 C6 1.5056(13)
C1 H1A 0.9800
C1 H1B 0.9800
C1 H1C 0.9800
C2 H2A 0.9800
C2 H2B 0.9800
C2 H2C 0.9800
C3 H3A 0.9800
C3 H3B 0.9800
C3 H3C 0.9800
C4 H4A 0.9800
C4 H4B 0.9800
C4 H4C 0.9800
C5 H5A 0.9800
C5 H5B 0.9800
C5 H5C 0.9800
C6 H6A 0.9800
C6 H6B 0.9800
C6 H6C 0.9800
